data_1539674
loop_
_publ_author_name
'Ehrenberg, H.'
'Wiesmann, M.'
'Paulus, H.'
'Weitzel, H.'
'Wltschek, G.'
'Geselle, M.'
'Fuess, H.'

_publ_section_title
;
 Crystal structure and magnetic properties of Cu Mn O4 at low temperature
 (gamma phase)
;
_journal_name_full 'Journal of Physics and Chemistry of Solids'
_journal_page_first 153
_journal_page_last 160
_journal_volume 58
_journal_year 1997
_chemical_formula_sum 'Cu Mo O4'
_chemical_name_systematic 'Cu (Mo O4)'
_space_group_IT_number 2
_symmetry_space_group_name_Hall '-P 1'
_symmetry_space_group_name_H-M 'P -1'
_cell_angle_alpha 94.62
_cell_angle_beta 103.36
_cell_angle_gamma 103.17
_cell_formula_units_Z 6
_cell_length_a 9.699
_cell_length_b 6.299
_cell_length_c 7.966
_cell_volume 456.471
_citation_journal_id_ASTM JPCSAW
_cod_data_source_file Ehrenberg_JPCSAW_1997_1751.cif
_cod_data_source_block Cu1Mo1O4
_cod_original_cell_volume 456.4706
_cod_original_formula_sum 'Cu1 Mo1 O4'
_cod_database_code 1539674

loop_
_symmetry_equiv_pos_as_xyz
x,y,z
-x,-y,-z

loop_
_atom_site_label
_atom_site_type_symbol
_atom_site_fract_x
_atom_site_fract_y
_atom_site_fract_z
_atom_site_occupancy
_atom_site_U_iso_or_equiv
Cu2 Cu+2 0.0069 0.0931 0.1939 1 0.0
O6 O-2 0.4765 0.4375 0.3011 1 0.0
O10 O-2 0.9744 0.3626 0.1078 1 0.0
O3 O-2 0.1998 0.2082 0.3424 1 0.0
O5 O-2 0.1927 0.4514 0.7175 1 0.0
O12 O-2 0.3568 0.9728 0.2219 1 0.0
O9 O-2 0.9406 0.1831 0.7561 1 0.0
O11 O-2 0.4474 0.2102 0.9788 1 0.0
Cu3 Cu+2 0.3355 0.424 0.526 1 0.0
Mo2 Mo+6 0.1092 0.4145 0.88 1 0.0
O2 O-2 0.2951 0.697 0.4544 1 0.0
Mo3 Mo+6 0.2269 0.9336 0.4583 1 0.0
O1 O-2 0.1193 0.8973 0.6 1 0.0
Mo1 Mo+6 0.3481 0.2165 0.1269 1 0.0
Cu1 Cu+2 0.4339 0.7158 0.236 1 0.0
O8 O-2 0.3863 0.149 0.589 1 0.0
O4 O-2 0.1546 0.1263 0.9699 1 0.0
O7 O-2 0.272 0.5024 0.0747 1 0.0
